data_7026060
loop_
_publ_author_name
'Berggren, Gustav'
'Huang, Ping'
'Eriksson, Lars'
'Styring, Stenbj\"orn'
'Anderlund, Magnus F.'
'Thapper, Anders'

_publ_section_title
;
 Synthesis and characterisation of low valent Mn-complexes as models for
 Mn-catalases.
;
_journal_issue 45
_journal_name_full 'Dalton transactions (Cambridge, England : 2003)'
_journal_page_first 11035
_journal_page_last 11044
_journal_paper_doi 10.1039/c0dt00165a
_journal_volume 39
_journal_year 2010
_chemical_formula_moiety 'C38 H45 Cl Mn2 N8 O2, 2(Cl O4)'
_chemical_formula_sum 'C38 H45 Cl3 Mn2 N8 O10'
_chemical_formula_weight 990.05
_chemical_name_systematic
;
?
;
_space_group_IT_number 15
_symmetry_cell_setting monoclinic
_symmetry_space_group_name_Hall '-C 2yc'
_symmetry_space_group_name_H-M 'C 1 2/c 1'
_atom_sites_solution_hydrogens geom
_atom_sites_solution_primary direct
_atom_sites_solution_secondary difmap
_audit_creation_method SHELXL-97
_cell_angle_alpha 90.00
_cell_angle_beta 93.564(4)
_cell_angle_gamma 90.00
_cell_formula_units_Z 8
_cell_length_a 19.2617(9)
_cell_length_b 14.0395(7)
_cell_length_c 36.5344(16)
_cell_measurement_reflns_used 19027
_cell_measurement_temperature 293(2)
_cell_measurement_theta_max 32.3242
_cell_measurement_theta_min 3.7209
_cell_volume 9860.7(8)
_computing_cell_refinement
;
CrysAlis RED, Oxford Diffraction Ltd.,
Version 1.171.31.5 (release 28-08-2006 CrysAlis171 .NET)
(compiled Aug 28 2006,13:05:05)
;
_computing_data_collection
;
CrysAlis CCD, Oxford Diffraction Ltd.,
Version 1.171.31.5 (release 28-08-2006 CrysAlis171 .NET)
(compiled Aug 28 2006,13:05:05)
;
_computing_data_reduction
;
CrysAlis RED, Oxford Diffraction Ltd.,
Version 1.171.31.5 (release 28-08-2006 CrysAlis171 .NET)
(compiled Aug 28 2006,13:05:05)
;
_computing_molecular_graphics 'Diamond (Bergerhoff, 1996)'
_computing_structure_refinement 'SHELXL-97 (Sheldrick, 1997)'
_computing_structure_solution 'SHELXS-97 (Sheldrick, 1990)'
_diffrn_ambient_temperature 293(2)
_diffrn_detector_area_resol_mean 16.54
_diffrn_measured_fraction_theta_full 0.997
_diffrn_measured_fraction_theta_max 0.997
_diffrn_measurement_device_type 'Excalibur-II with Sapphire-3 CCD'
_diffrn_measurement_method '\w scans at different \f'
_diffrn_radiation_monochromator graphite
_diffrn_radiation_source 'fine-focus sealed tube'
_diffrn_radiation_type MoK\a
_diffrn_radiation_wavelength 0.71073
_diffrn_reflns_av_R_equivalents 0.0694
_diffrn_reflns_av_sigmaI/netI 0.0530
_diffrn_reflns_limit_h_max 23
_diffrn_reflns_limit_h_min -24
_diffrn_reflns_limit_k_max 17
_diffrn_reflns_limit_k_min -17
_diffrn_reflns_limit_l_max 45
_diffrn_reflns_limit_l_min -38
_diffrn_reflns_number 59669
_diffrn_reflns_theta_full 26.37
_diffrn_reflns_theta_max 26.37
_diffrn_reflns_theta_min 3.72
_diffrn_standards_number 0
_exptl_absorpt_coefficient_mu 0.732
_exptl_absorpt_correction_T_max 1.00000
_exptl_absorpt_correction_T_min 0.70092
_exptl_absorpt_correction_type multi-scan
_exptl_absorpt_process_details
;
CrysAlis RED, Oxford Diffraction Ltd.,
Version 1.171.31.8 (release 12-01-2007 CrysAlis171 .NET)
(compiled Jan 12 2007,17:49:11)
Empirical absorption correction using spherical harmonics,
implemented in SCALE3 ABSPACK scaling algorithm.
;
_exptl_crystal_colour colour_less
_exptl_crystal_density_diffrn 1.334
_exptl_crystal_density_method 'not measured'
_exptl_crystal_description block
_exptl_crystal_F_000 4080
_exptl_crystal_size_max 0.5
_exptl_crystal_size_mid 0.2
_exptl_crystal_size_min 0.1
_refine_diff_density_max 0.964
_refine_diff_density_min -0.282
_refine_diff_density_rms 0.081
_refine_ls_extinction_method none
_refine_ls_goodness_of_fit_ref 0.988
_refine_ls_hydrogen_treatment constr
_refine_ls_matrix_type full
_refine_ls_number_parameters 598
_refine_ls_number_reflns 10048
_refine_ls_number_restraints 303
_refine_ls_restrained_S_all 0.982
_refine_ls_R_factor_all 0.0798
_refine_ls_R_factor_gt 0.0482
_refine_ls_shift/su_max 0.000
_refine_ls_shift/su_mean 0.000
_refine_ls_structure_factor_coef Fsqd
_refine_ls_weighting_details 'calc w=1/[\s^2^(Fo^2^)+(0.0907P)^2^] where P=(Fo^2^+2Fc^2^)/3'
_refine_ls_weighting_scheme calc
_refine_ls_wR_factor_gt 0.1537
_refine_ls_wR_factor_ref 0.1640
_reflns_number_gt 5617
_reflns_number_total 10048
_reflns_threshold_expression I>2\s(I)
_cod_data_source_file c0dt00165a.txt
_cod_data_source_block r
_cod_original_sg_symbol_H-M 'C 2/c'
_cod_database_code 7026060

loop_
_symmetry_equiv_pos_as_xyz
'x, y, z'
'-x, y, -z+1/2'
'x+1/2, y+1/2, z'
'-x+1/2, y+1/2, -z+1/2'
'-x, -y, -z'
'x, -y, z-1/2'
'-x+1/2, -y+1/2, -z'
'x+1/2, -y+1/2, z-1/2'

loop_
_atom_site_label
_atom_site_type_symbol
_atom_site_fract_x
_atom_site_fract_y
_atom_site_fract_z
_atom_site_U_iso_or_equiv
_atom_site_adp_type
_atom_site_occupancy
_atom_site_symmetry_multiplicity
_atom_site_calc_flag
_atom_site_refinement_flags
_atom_site_disorder_assembly
_atom_site_disorder_group
Mn1 Mn 0.36080(3) 0.64720(4) 0.116968(13) 0.04241(15) Uani 1 1 d U . .
Mn2 Mn 0.42695(3) 0.37791(4) 0.096698(13) 0.04489(15) Uani 1 1 d U . .
Cl1 Cl 0.37699(5) 0.52968(6) 0.06478(2) 0.0509(2) Uani 1 1 d U . .
O1 O 0.43758(13) 0.41784(18) 0.15068(6) 0.0587(7) Uani 1 1 d U . .
C2 C 0.42839(18) 0.4891(3) 0.17047(8) 0.0447(8) Uani 1 1 d U . .
O3 O 0.40246(14) 0.56553(18) 0.15963(6) 0.0600(7) Uani 1 1 d U . .
C4 C 0.4529(2) 0.4824(3) 0.21004(9) 0.0787(13) Uani 1 1 d U . .
H4A H 0.5008 0.5015 0.2130 0.118 Uiso 1 1 calc R . .
H4B H 0.4484 0.4179 0.2183 0.118 Uiso 1 1 calc R . .
H4C H 0.4252 0.5235 0.2243 0.118 Uiso 1 1 calc R . .
C5 C 0.26353(19) 0.3455(3) 0.13452(11) 0.0603(10) Uani 1 1 d U . .
C6 C 0.23568(18) 0.4338(3) 0.12335(11) 0.0549(9) Uani 1 1 d U . .
H6 H 0.2242 0.4441 0.0986 0.066 Uiso 1 1 calc R . .
C7 C 0.22472(19) 0.5062(3) 0.14814(11) 0.0588(10) Uani 1 1 d U . .
C8 C 0.2419(2) 0.4917(4) 0.18456(13) 0.0798(13) Uani 1 1 d U . .
H8 H 0.2365 0.5411 0.2011 0.096 Uiso 1 1 calc R . .
C9 C 0.2669(3) 0.4054(4) 0.19718(13) 0.0893(15) Uani 1 1 d U . .
H9 H 0.2760 0.3954 0.2222 0.107 Uiso 1 1 calc R . .
C10 C 0.2787(2) 0.3325(4) 0.17219(12) 0.0786(13) Uani 1 1 d U . .
H10 H 0.2968 0.2746 0.1807 0.094 Uiso 1 1 calc R . .
N11 N 0.46238(14) 0.7192(2) 0.10452(7) 0.0450(7) Uani 1 1 d U . .
N12 N 0.33849(15) 0.7634(2) 0.15657(8) 0.0512(7) Uani 1 1 d U . .
N13 N 0.33408(14) 0.7809(2) 0.07994(7) 0.0459(7) Uani 1 1 d U . .
N14 N 0.24211(15) 0.6360(2) 0.10433(8) 0.0542(8) Uani 1 1 d U . .
H14 H 0.2363 0.5929 0.0858 0.065 Uiso 1 1 calc R . .
C11 C 0.52261(18) 0.7114(3) 0.12463(10) 0.0560(10) Uani 1 1 d U . .
H11 H 0.5244 0.6725 0.1453 0.067 Uiso 1 1 calc R . .
C12 C 0.5816(2) 0.7584(3) 0.11592(11) 0.0675(11) Uani 1 1 d U . .
H12 H 0.6225 0.7525 0.1306 0.081 Uiso 1 1 calc R . .
C13 C 0.5793(2) 0.8141(3) 0.08539(12) 0.0708(12) Uani 1 1 d U . .
H13 H 0.6193 0.8450 0.0787 0.085 Uiso 1 1 calc R . .
C14 C 0.5179(2) 0.8246(3) 0.06436(11) 0.0590(10) Uani 1 1 d U . .
H14B H 0.5157 0.8632 0.0436 0.071 Uiso 1 1 calc R . .
C15 C 0.45965(18) 0.7766(2) 0.07472(9) 0.0471(8) Uani 1 1 d U . .
C16 C 0.38929(18) 0.7843(3) 0.05307(9) 0.0533(9) Uani 1 1 d U . .
H16A H 0.3865 0.8437 0.0395 0.064 Uiso 1 1 calc R . .
H16B H 0.3835 0.7320 0.0358 0.064 Uiso 1 1 calc R . .
C17 C 0.3345(2) 0.8672(3) 0.10272(10) 0.0538(9) Uani 1 1 d U . .
H17A H 0.2972 0.9085 0.0933 0.065 Uiso 1 1 calc R . .
H17B H 0.3780 0.9006 0.0999 0.065 Uiso 1 1 calc R . .
C18 C 0.3266(2) 0.8515(3) 0.14272(10) 0.0545(9) Uani 1 1 d U . .
C19 C 0.3100(3) 0.9250(3) 0.16584(13) 0.0924(16) Uani 1 1 d U . .
H19 H 0.3023 0.9857 0.1563 0.111 Uiso 1 1 calc R . .
C20 C 0.3048(3) 0.9100(4) 0.20153(13) 0.114(2) Uani 1 1 d U . .
H20 H 0.2919 0.9595 0.2166 0.137 Uiso 1 1 calc R . .
C21 C 0.3186(3) 0.8211(4) 0.21606(12) 0.0969(17) Uani 1 1 d U . .
H21 H 0.3177 0.8098 0.2411 0.116 Uiso 1 1 calc R . .
C22 C 0.3335(2) 0.7498(3) 0.19209(11) 0.0701(12) Uani 1 1 d U . .
H22 H 0.3406 0.6887 0.2014 0.084 Uiso 1 1 calc R . .
C23 C 0.26574(18) 0.7637(3) 0.06034(11) 0.0621(10) Uani 1 1 d U . .
H23A H 0.2701 0.7165 0.0413 0.075 Uiso 1 1 calc R . .
H23B H 0.2481 0.8222 0.0491 0.075 Uiso 1 1 calc R . .
C24 C 0.2162(2) 0.7281(3) 0.08862(12) 0.0678(11) Uani 1 1 d U . .
H24A H 0.2133 0.7748 0.1080 0.081 Uiso 1 1 calc R . .
H24B H 0.1700 0.7195 0.0770 0.081 Uiso 1 1 calc R . .
C25 C 0.1993(2) 0.6011(3) 0.13361(12) 0.0725(12) Uani 1 1 d U . .
H25A H 0.1514 0.5950 0.1241 0.087 Uiso 1 1 calc R . .
H25B H 0.2007 0.6470 0.1535 0.087 Uiso 1 1 calc R . .
N21 N 0.53376(14) 0.4247(2) 0.08230(7) 0.0486(7) Uani 1 1 d U . .
N22 N 0.46279(16) 0.2279(2) 0.11303(8) 0.0562(8) Uani 1 1 d U . .
N23 N 0.45120(15) 0.3010(2) 0.04123(7) 0.0503(7) Uani 1 1 d U . .
N24 N 0.32196(15) 0.3096(2) 0.07830(8) 0.0532(7) Uani 1 1 d U . .
H24 H 0.2961 0.3581 0.0680 0.064 Uiso 1 1 calc R . .
C26 C 0.2787(2) 0.2695(3) 0.10682(11) 0.0648(11) Uani 1 1 d U . .
H26A H 0.3030 0.2168 0.1191 0.078 Uiso 1 1 calc R . .
H26B H 0.2353 0.2454 0.0954 0.078 Uiso 1 1 calc R . .
C27 C 0.3321(2) 0.2423(3) 0.04756(11) 0.0647(11) Uani 1 1 d U . .
H27A H 0.2877 0.2302 0.0343 0.078 Uiso 1 1 calc R . .
H27B H 0.3499 0.1822 0.0573 0.078 Uiso 1 1 calc R . .
C28 C 0.3827(2) 0.2838(3) 0.02159(10) 0.0651(11) Uani 1 1 d U . .
H28A H 0.3882 0.2400 0.0014 0.078 Uiso 1 1 calc R . .
H28B H 0.3644 0.3433 0.0115 0.078 Uiso 1 1 calc R . .
C29 C 0.4911(2) 0.2126(3) 0.04907(10) 0.0623(10) Uani 1 1 d U . .
H29A H 0.5400 0.2258 0.0466 0.075 Uiso 1 1 calc R . .
H29B H 0.4767 0.1655 0.0307 0.075 Uiso 1 1 calc R . .
C30 C 0.48290(19) 0.1702(3) 0.08657(11) 0.0551(9) Uani 1 1 d U . .
C31 C 0.4988(2) 0.0749(3) 0.09306(13) 0.0725(12) Uani 1 1 d U . .
H31 H 0.5124 0.0359 0.0742 0.087 Uiso 1 1 calc R . .
C32 C 0.4942(3) 0.0396(3) 0.12728(14) 0.0874(14) Uani 1 1 d U . .
H32 H 0.5046 -0.0239 0.1323 0.105 Uiso 1 1 calc R . .
C33 C 0.4739(3) 0.0993(3) 0.15462(13) 0.0854(14) Uani 1 1 d U . .
H33 H 0.4709 0.0768 0.1784 0.102 Uiso 1 1 calc R . .
C34 C 0.4584(2) 0.1920(3) 0.14627(11) 0.0740(12) Uani 1 1 d U . .
H34 H 0.4442 0.2317 0.1648 0.089 Uiso 1 1 calc R . .
C35 C 0.49321(19) 0.3695(3) 0.02171(9) 0.0533(9) Uani 1 1 d U . .
H35A H 0.4632 0.4191 0.0111 0.064 Uiso 1 1 calc R . .
H35B H 0.5147 0.3372 0.0019 0.064 Uiso 1 1 calc R . .
C36 C 0.54919(19) 0.4141(3) 0.04715(9) 0.0492(9) Uani 1 1 d U . .
C37 C 0.6116(2) 0.4467(3) 0.03457(10) 0.0587(10) Uani 1 1 d U . .
H37 H 0.6219 0.4372 0.0103 0.070 Uiso 1 1 calc R . .
C38 C 0.6585(2) 0.4941(3) 0.05891(13) 0.0710(12) Uani 1 1 d U . .
H38 H 0.7001 0.5178 0.0510 0.085 Uiso 1 1 calc R . .
C39 C 0.6422(2) 0.5051(3) 0.09449(11) 0.0659(11) Uani 1 1 d U . .
H39 H 0.6722 0.5369 0.1112 0.079 Uiso 1 1 calc R . .
C40 C 0.58046(19) 0.4681(3) 0.10498(10) 0.0604(10) Uani 1 1 d U . .
H40 H 0.5706 0.4737 0.1295 0.072 Uiso 1 1 calc R . .
Cl2 Cl 0.16804(7) 0.10585(10) 0.20228(3) 0.0863(4) Uani 1 1 d DU . .
O201 O 0.2074(2) 0.1174(3) 0.17170(11) 0.1308(15) Uani 1 1 d DU . .
O202 O 0.1321(4) 0.0211(5) 0.19735(17) 0.235(3) Uani 1 1 d DU . .
O203 O 0.2109(3) 0.1033(4) 0.23341(11) 0.188(2) Uani 1 1 d DU . .
O204 O 0.1219(3) 0.1835(5) 0.20499(15) 0.207(3) Uani 1 1 d DU . .
Cl3 Cl 0.1682(2) 0.4926(3) 0.01213(12) 0.0464(12) Uani 0.499(6) 1 d PDU A 1
O301 O 0.2053(5) 0.4078(5) 0.0228(3) 0.093(3) Uani 0.499(6) 1 d PDU A 1
O302 O 0.2157(4) 0.5588(6) 0.0006(3) 0.112(3) Uani 0.499(6) 1 d PDU A 1
O303 O 0.1174(5) 0.4747(6) -0.0162(3) 0.137(4) Uani 0.499(6) 1 d PDU A 1
O304 O 0.1391(6) 0.5271(7) 0.0435(2) 0.145(4) Uani 0.499(6) 1 d PDU A 1
Cl4 Cl 0.1626(3) 0.4911(4) 0.00955(15) 0.0694(17) Uani 0.501(6) 1 d PDU A 2
O401 O 0.1936(6) 0.4121(7) 0.0273(3) 0.117(4) Uani 0.501(6) 1 d PDU A 2
O402 O 0.1828(5) 0.5001(6) -0.02630(19) 0.115(3) Uani 0.501(6) 1 d PDU A 2
O403 O 0.0905(4) 0.4735(8) 0.0065(3) 0.130(4) Uani 0.501(6) 1 d PDU A 2
O404 O 0.1739(6) 0.5742(6) 0.0289(3) 0.158(5) Uani 0.501(6) 1 d PDU A 2

loop_
_atom_site_aniso_label
_atom_site_aniso_U_11
_atom_site_aniso_U_22
_atom_site_aniso_U_33
_atom_site_aniso_U_23
_atom_site_aniso_U_13
_atom_site_aniso_U_12
Mn1 0.0411(3) 0.0413(3) 0.0445(3) -0.0004(2) -0.0005(2) 0.0013(2)
Mn2 0.0493(3) 0.0450(3) 0.0399(3) -0.0069(2) -0.0017(2) 0.0023(2)
Cl1 0.0616(6) 0.0515(5) 0.0389(4) -0.0031(4) -0.0016(4) 0.0067(4)
O1 0.0747(18) 0.0564(16) 0.0443(13) -0.0061(12) -0.0007(12) 0.0085(13)
C2 0.054(2) 0.049(2) 0.0313(17) -0.0012(16) 0.0027(15) -0.0027(17)
O3 0.0751(18) 0.0543(16) 0.0496(14) 0.0061(12) -0.0053(12) 0.0068(14)
C4 0.112(4) 0.081(3) 0.040(2) -0.002(2) -0.014(2) 0.020(3)
C5 0.047(2) 0.067(3) 0.067(2) 0.003(2) 0.0074(18) -0.0204(19)
C6 0.042(2) 0.061(2) 0.061(2) -0.0035(19) 0.0023(17) -0.0163(18)
C7 0.047(2) 0.067(2) 0.064(2) -0.012(2) 0.0135(18) -0.0178(19)
C8 0.084(3) 0.088(3) 0.071(3) -0.010(2) 0.028(2) -0.021(3)
C9 0.093(4) 0.119(4) 0.058(3) 0.004(3) 0.021(2) -0.023(3)
C10 0.077(3) 0.082(3) 0.077(3) 0.023(2) 0.015(2) -0.011(3)
N11 0.0445(16) 0.0454(17) 0.0450(16) 0.0061(13) 0.0023(13) 0.0000(13)
N12 0.0503(18) 0.0518(18) 0.0516(17) -0.0038(14) 0.0028(13) 0.0062(14)
N13 0.0455(16) 0.0476(17) 0.0435(15) 0.0029(13) -0.0051(12) -0.0029(13)
N14 0.0446(17) 0.0573(19) 0.0608(19) -0.0078(15) 0.0039(14) -0.0004(14)
C11 0.049(2) 0.060(2) 0.058(2) 0.0092(19) -0.0034(17) -0.0096(18)
C12 0.045(2) 0.085(3) 0.072(3) 0.005(2) -0.0005(19) -0.013(2)
C13 0.052(2) 0.079(3) 0.082(3) 0.004(2) 0.010(2) -0.013(2)
C14 0.066(2) 0.050(2) 0.064(2) 0.0070(19) 0.0234(19) -0.0015(19)
C15 0.049(2) 0.0383(19) 0.055(2) 0.0001(16) 0.0079(16) 0.0049(16)
C16 0.058(2) 0.057(2) 0.044(2) 0.0070(17) 0.0003(16) 0.0000(19)
C17 0.055(2) 0.046(2) 0.059(2) -0.0021(17) -0.0009(18) 0.0072(18)
C18 0.055(2) 0.051(2) 0.058(2) -0.0082(18) 0.0030(17) 0.0094(18)
C19 0.127(4) 0.063(3) 0.088(3) -0.006(2) 0.019(3) 0.037(3)
C20 0.191(6) 0.092(4) 0.063(3) -0.025(3) 0.026(3) 0.049(4)
C21 0.148(5) 0.092(4) 0.053(3) -0.012(2) 0.025(3) 0.036(4)
C22 0.087(3) 0.070(3) 0.053(2) 0.000(2) 0.007(2) 0.016(2)
C23 0.046(2) 0.059(2) 0.079(3) 0.006(2) -0.0176(18) 0.0094(18)
C24 0.041(2) 0.063(3) 0.097(3) -0.011(2) -0.009(2) 0.0064(19)
C25 0.052(2) 0.073(3) 0.095(3) -0.014(2) 0.022(2) -0.003(2)
N21 0.0476(17) 0.0586(19) 0.0390(15) -0.0053(14) -0.0029(12) 0.0041(14)
N22 0.064(2) 0.0491(18) 0.0544(18) -0.0036(15) -0.0021(15) 0.0086(15)
N23 0.0502(17) 0.0559(18) 0.0437(16) -0.0100(14) -0.0057(13) 0.0099(14)
N24 0.0522(18) 0.0494(18) 0.0573(18) -0.0072(15) -0.0019(14) -0.0011(15)
C26 0.054(2) 0.055(2) 0.085(3) -0.001(2) 0.005(2) -0.0127(19)
C27 0.058(2) 0.056(2) 0.078(3) -0.020(2) -0.0107(19) -0.0025(19)
C28 0.059(2) 0.072(3) 0.062(2) -0.022(2) -0.0140(18) 0.006(2)
C29 0.065(3) 0.060(2) 0.062(2) -0.0147(19) 0.0037(19) 0.009(2)
C30 0.050(2) 0.048(2) 0.066(2) -0.0015(18) -0.0110(18) -0.0002(18)
C31 0.069(3) 0.051(2) 0.096(3) -0.007(2) -0.007(2) 0.004(2)
C32 0.104(4) 0.050(3) 0.107(4) 0.017(3) -0.007(3) 0.009(3)
C33 0.111(4) 0.071(3) 0.074(3) 0.017(2) -0.002(3) 0.003(3)
C34 0.105(4) 0.058(3) 0.059(2) 0.002(2) 0.004(2) 0.008(3)
C35 0.064(2) 0.062(2) 0.0337(17) -0.0007(17) 0.0017(16) 0.0097(19)
C36 0.053(2) 0.050(2) 0.0448(19) 0.0011(17) 0.0033(16) 0.0130(17)
C37 0.058(2) 0.072(3) 0.047(2) 0.0109(19) 0.0103(17) 0.016(2)
C38 0.049(2) 0.076(3) 0.088(3) 0.016(2) 0.006(2) 0.005(2)
C39 0.047(2) 0.079(3) 0.070(3) -0.006(2) -0.0068(19) 0.001(2)
C40 0.050(2) 0.083(3) 0.048(2) -0.015(2) -0.0011(17) 0.004(2)
Cl2 0.0976(9) 0.0936(9) 0.0669(7) -0.0053(6) -0.0012(6) 0.0069(8)
O201 0.194(4) 0.096(3) 0.110(3) -0.010(2) 0.066(3) -0.003(3)
O202 0.279(7) 0.212(5) 0.225(6) -0.076(5) 0.102(5) -0.151(5)
O203 0.232(5) 0.242(6) 0.081(3) -0.038(3) -0.073(3) 0.107(4)
O204 0.191(5) 0.242(6) 0.186(5) -0.008(4) -0.003(4) 0.147(5)
Cl3 0.0378(16) 0.057(3) 0.044(2) 0.0032(17) -0.0035(14) -0.0064(15)
O301 0.104(6) 0.051(4) 0.113(7) -0.028(4) -0.070(5) 0.025(4)
O302 0.092(5) 0.102(6) 0.146(8) 0.046(6) 0.030(5) -0.016(4)
O303 0.152(8) 0.084(5) 0.160(8) -0.031(6) -0.127(7) 0.013(6)
O304 0.183(10) 0.128(8) 0.132(6) -0.019(6) 0.081(6) 0.027(7)
Cl4 0.097(3) 0.049(3) 0.061(3) -0.001(2) -0.006(2) -0.013(2)
O401 0.172(8) 0.091(6) 0.089(6) 0.054(5) 0.029(6) 0.014(6)
O402 0.159(8) 0.119(7) 0.073(4) 0.039(4) 0.056(5) 0.052(6)
O403 0.086(5) 0.175(9) 0.130(8) 0.019(7) 0.004(5) -0.056(5)
O404 0.201(11) 0.078(5) 0.180(9) -0.069(6) -0.113(8) 0.017(6)

loop_
_atom_type_symbol
_atom_type_description
_atom_type_scat_dispersion_real
_atom_type_scat_dispersion_imag
_atom_type_scat_source
C C 0.0033 0.0016 'International Tables Vol C Tables 4.2.6.8 and 6.1.1.4'
H H 0.0000 0.0000 'International Tables Vol C Tables 4.2.6.8 and 6.1.1.4'
Mn Mn 0.3368 0.7283 'International Tables Vol C Tables 4.2.6.8 and 6.1.1.4'
N N 0.0061 0.0033 'International Tables Vol C Tables 4.2.6.8 and 6.1.1.4'
O O 0.0106 0.0060 'International Tables Vol C Tables 4.2.6.8 and 6.1.1.4'
Cl Cl 0.1484 0.1585 'International Tables Vol C Tables 4.2.6.8 and 6.1.1.4'

loop_
_geom_angle_atom_site_label_1
_geom_angle_atom_site_label_2
_geom_angle_atom_site_label_3
_geom_angle
O3 Mn1 N12 89.88(10)
O3 Mn1 N11 95.71(10)
N12 Mn1 N11 90.43(10)
O3 Mn1 N14 116.63(11)
N12 Mn1 N14 87.20(11)
N11 Mn1 N14 147.55(10)
O3 Mn1 N13 160.34(10)
N12 Mn1 N13 75.32(10)
N11 Mn1 N13 71.97(10)
N14 Mn1 N13 76.15(10)
O3 Mn1 Cl1 98.36(7)
N12 Mn1 Cl1 171.72(8)
N11 Mn1 Cl1 89.51(7)
N14 Mn1 Cl1 88.41(8)
N13 Mn1 Cl1 96.81(7)
O1 Mn2 N21 96.13(10)
O1 Mn2 N22 89.44(11)
N21 Mn2 N22 93.70(11)
O1 Mn2 N24 115.39(10)
N21 Mn2 N24 148.47(10)
N22 Mn2 N24 86.45(11)
O1 Mn2 N23 159.30(10)
N21 Mn2 N23 72.64(10)
N22 Mn2 N23 74.38(11)
N24 Mn2 N23 77.09(10)
O1 Mn2 Cl1 102.76(8)
N21 Mn2 Cl1 88.50(8)
N22 Mn2 Cl1 167.32(8)
N24 Mn2 Cl1 85.18(8)
N23 Mn2 Cl1 94.44(8)
Mn1 Cl1 Mn2 104.77(3)
C2 O1 Mn2 139.9(2)
O3 C2 O1 125.2(3)
O3 C2 C4 117.4(3)
O1 C2 C4 117.4(3)
C2 O3 Mn1 148.9(2)
C2 C4 H4A 109.5
C2 C4 H4B 109.5
H4A C4 H4B 109.5
C2 C4 H4C 109.5
H4A C4 H4C 109.5
H4B C4 H4C 109.5
C10 C5 C6 117.0(4)
C10 C5 C26 121.9(4)
C6 C5 C26 121.1(4)
C7 C6 C5 122.0(4)
C7 C6 H6 119.0
C5 C6 H6 119.0
C8 C7 C6 119.3(4)
C8 C7 C25 122.0(4)
C6 C7 C25 118.6(4)
C7 C8 C9 121.1(5)
C7 C8 H8 119.4
C9 C8 H8 119.4
C8 C9 C10 119.6(4)
C8 C9 H9 120.2
C10 C9 H9 120.2
C9 C10 C5 120.9(5)
C9 C10 H10 119.5
C5 C10 H10 119.5
C11 N11 C15 118.7(3)
C11 N11 Mn1 125.5(2)
C15 N11 Mn1 115.8(2)
C22 N12 C18 118.6(3)
C22 N12 Mn1 123.9(3)
C18 N12 Mn1 117.4(2)
C17 N13 C23 112.5(3)
C17 N13 C16 111.5(3)
C23 N13 C16 109.7(3)
C17 N13 Mn1 109.81(19)
C23 N13 Mn1 107.8(2)
C16 N13 Mn1 105.3(2)
C25 N14 C24 112.3(3)
C25 N14 Mn1 118.0(2)
C24 N14 Mn1 108.8(2)
C25 N14 H14 105.6
C24 N14 H14 105.6
Mn1 N14 H14 105.6
N11 C11 C12 122.4(4)
N11 C11 H11 118.8
C12 C11 H11 118.8
C13 C12 C11 118.9(4)
C13 C12 H12 120.5
C11 C12 H12 120.5
C12 C13 C14 120.0(4)
C12 C13 H13 120.0
C14 C13 H13 120.0
C13 C14 C15 118.6(4)
C13 C14 H14B 120.7
C15 C14 H14B 120.7
N11 C15 C14 121.3(3)
N11 C15 C16 116.6(3)
C14 C15 C16 122.2(3)
N13 C16 C15 107.6(3)
N13 C16 H16A 110.2
C15 C16 H16A 110.2
N13 C16 H16B 110.2
C15 C16 H16B 110.2
H16A C16 H16B 108.5
N13 C17 C18 115.8(3)
N13 C17 H17A 108.3
C18 C17 H17A 108.3
N13 C17 H17B 108.3
C18 C17 H17B 108.3
H17A C17 H17B 107.4
N12 C18 C19 119.6(4)
N12 C18 C17 118.4(3)
C19 C18 C17 121.9(4)
C20 C19 C18 121.0(5)
C20 C19 H19 119.5
C18 C19 H19 119.5
C19 C20 C21 119.8(4)
C19 C20 H20 120.1
C21 C20 H20 120.1
C22 C21 C20 117.3(4)
C22 C21 H21 121.3
C20 C21 H21 121.3
N12 C22 C21 123.5(4)
N12 C22 H22 118.2
C21 C22 H22 118.2
N13 C23 C24 107.4(3)
N13 C23 H23A 110.2
C24 C23 H23A 110.2
N13 C23 H23B 110.2
C24 C23 H23B 110.2
H23A C23 H23B 108.5
N14 C24 C23 109.6(3)
N14 C24 H24A 109.8
C23 C24 H24A 109.8
N14 C24 H24B 109.8
C23 C24 H24B 109.8
H24A C24 H24B 108.2
N14 C25 C7 111.5(3)
N14 C25 H25A 109.3
C7 C25 H25A 109.3
N14 C25 H25B 109.3
C7 C25 H25B 109.3
H25A C25 H25B 108.0
C40 N21 C36 117.7(3)
C40 N21 Mn2 125.4(2)
C36 N21 Mn2 116.7(2)
C34 N22 C30 118.1(3)
C34 N22 Mn2 123.8(3)
C30 N22 Mn2 117.8(2)
C35 N23 C29 110.4(3)
C35 N23 C28 111.8(3)
C29 N23 C28 113.1(3)
C35 N23 Mn2 105.1(2)
C29 N23 Mn2 110.2(2)
C28 N23 Mn2 105.8(2)
C26 N24 C27 113.1(3)
C26 N24 Mn2 118.4(2)
C27 N24 Mn2 109.3(2)
C26 N24 H24 104.9
C27 N24 H24 104.9
Mn2 N24 H24 104.9
N24 C26 C5 110.0(3)
N24 C26 H26A 109.7
C5 C26 H26A 109.7
N24 C26 H26B 109.7
C5 C26 H26B 109.7
H26A C26 H26B 108.2
N24 C27 C28 110.3(3)
N24 C27 H27A 109.6
C28 C27 H27A 109.6
N24 C27 H27B 109.6
C28 C27 H27B 109.6
H27A C27 H27B 108.1
N23 C28 C27 110.3(3)
N23 C28 H28A 109.6
C27 C28 H28A 109.6
N23 C28 H28B 109.6
C27 C28 H28B 109.6
H28A C28 H28B 108.1
N23 C29 C30 115.1(3)
N23 C29 H29A 108.5
C30 C29 H29A 108.5
N23 C29 H29B 108.5
C30 C29 H29B 108.5
H29A C29 H29B 107.5
N22 C30 C31 122.1(4)
N22 C30 C29 117.9(3)
C31 C30 C29 120.0(4)
C32 C31 C30 118.9(4)
C32 C31 H31 120.5
C30 C31 H31 120.5
C31 C32 C33 119.0(4)
C31 C32 H32 120.5
C33 C32 H32 120.5
C34 C33 C32 119.0(4)
C34 C33 H33 120.5
C32 C33 H33 120.5
N22 C34 C33 122.9(4)
N22 C34 H34 118.6
C33 C34 H34 118.6
N23 C35 C36 111.4(3)
N23 C35 H35A 109.3
C36 C35 H35A 109.3
N23 C35 H35B 109.3
C36 C35 H35B 109.3
H35A C35 H35B 108.0
N21 C36 C37 121.7(3)
N21 C36 C35 116.2(3)
C37 C36 C35 122.0(3)
C36 C37 C38 119.0(3)
C36 C37 H37 120.5
C38 C37 H37 120.5
C39 C38 C37 118.9(4)
C39 C38 H38 120.6
C37 C38 H38 120.6
C38 C39 C40 118.5(4)
C38 C39 H39 120.8
C40 C39 H39 120.8
N21 C40 C39 124.2(3)
N21 C40 H40 117.9
C39 C40 H40 117.9
O203 Cl2 O202 111.0(4)
O203 Cl2 O201 109.8(3)
O202 Cl2 O201 106.7(3)
O203 Cl2 O204 108.2(3)
O202 Cl2 O204 111.2(4)
O201 Cl2 O204 110.0(3)
O302 Cl3 O304 108.9(6)
O302 Cl3 O303 109.7(6)
O304 Cl3 O303 111.8(7)
O302 Cl3 O301 108.3(6)
O304 Cl3 O301 106.5(6)
O303 Cl3 O301 111.5(5)
O404 Cl4 O402 111.3(7)
O404 Cl4 O401 112.6(7)
O402 Cl4 O401 111.7(6)
O404 Cl4 O403 108.3(7)
O402 Cl4 O403 105.8(7)
O401 Cl4 O403 106.7(7)

loop_
_geom_bond_atom_site_label_1
_geom_bond_atom_site_label_2
_geom_bond_distance
Mn1 O3 2.057(2)
Mn1 N12 2.239(3)
Mn1 N11 2.273(3)
Mn1 N14 2.309(3)
Mn1 N13 2.352(3)
Mn1 Cl1 2.5551(10)
Mn2 O1 2.048(2)
Mn2 N21 2.253(3)
Mn2 N22 2.284(3)
Mn2 N24 2.300(3)
Mn2 N23 2.368(3)
Mn2 Cl1 2.5857(10)
O1 C2 1.253(4)
C2 O3 1.239(4)
C2 C4 1.496(5)
C4 H4A 0.9600
C4 H4B 0.9600
C4 H4C 0.9600
C5 C10 1.401(6)
C5 C6 1.401(5)
C5 C26 1.511(5)
C6 C7 1.386(5)
C6 H6 0.9300
C7 C8 1.366(6)
C7 C25 1.505(6)
C8 C9 1.373(7)
C8 H8 0.9300
C9 C10 1.399(7)
C9 H9 0.9300
C10 H10 0.9300
N11 C11 1.339(4)
N11 C15 1.353(4)
N12 C22 1.321(4)
N12 C18 1.351(5)
N13 C17 1.470(4)
N13 C23 1.478(4)
N13 C16 1.492(4)
N14 C25 1.475(5)
N14 C24 1.488(5)
N14 H14 0.9100
C11 C12 1.368(5)
C11 H11 0.9300
C12 C13 1.360(6)
C12 H12 0.9300
C13 C14 1.378(6)
C13 H13 0.9300
C14 C15 1.381(5)
C14 H14B 0.9300
C15 C16 1.530(5)
C16 H16A 0.9700
C16 H16B 0.9700
C17 C18 1.495(5)
C17 H17A 0.9700
C17 H17B 0.9700
C18 C19 1.383(5)
C19 C20 1.331(6)
C19 H19 0.9300
C20 C21 1.375(7)
C20 H20 0.9300
C21 C22 1.372(6)
C21 H21 0.9300
C22 H22 0.9300
C23 C24 1.533(5)
C23 H23A 0.9700
C23 H23B 0.9700
C24 H24A 0.9700
C24 H24B 0.9700
C25 H25A 0.9700
C25 H25B 0.9700
N21 C40 1.332(4)
N21 C36 1.344(4)
N22 C34 1.322(5)
N22 C30 1.337(5)
N23 C35 1.469(5)
N23 C29 1.478(5)
N23 C28 1.482(5)
N24 C26 1.486(4)
N24 C27 1.490(4)
N24 H24 0.9100
C26 H26A 0.9700
C26 H26B 0.9700
C27 C28 1.519(5)
C27 H27A 0.9700
C27 H27B 0.9700
C28 H28A 0.9700
C28 H28B 0.9700
C29 C30 1.511(5)
C29 H29A 0.9700
C29 H29B 0.9700
C30 C31 1.390(6)
C31 C32 1.352(6)
C31 H31 0.9300
C32 C33 1.379(6)
C32 H32 0.9300
C33 C34 1.365(6)
C33 H33 0.9300
C34 H34 0.9300
C35 C36 1.514(5)
C35 H35A 0.9700
C35 H35B 0.9700
C36 C37 1.391(5)
C37 C38 1.396(6)
C37 H37 0.9300
C38 C39 1.364(5)
C38 H38 0.9300
C39 C40 1.374(5)
C39 H39 0.9300
C40 H40 0.9300
Cl2 O203 1.364(4)
Cl2 O202 1.383(5)
Cl2 O201 1.398(3)
Cl2 O204 1.413(5)
Cl3 O302 1.387(7)
Cl3 O304 1.395(8)
Cl3 O303 1.403(7)
Cl3 O301 1.430(8)
Cl4 O404 1.374(8)
Cl4 O402 1.395(7)
Cl4 O401 1.400(9)
Cl4 O403 1.408(9)

loop_
_geom_torsion_atom_site_label_1
_geom_torsion_atom_site_label_2
_geom_torsion_atom_site_label_3
_geom_torsion_atom_site_label_4
_geom_torsion
O3 Mn1 Cl1 Mn2 3.71(8)
N12 Mn1 Cl1 Mn2 -171.0(6)
N11 Mn1 Cl1 Mn2 99.41(8)
N14 Mn1 Cl1 Mn2 -112.98(8)
N13 Mn1 Cl1 Mn2 171.18(7)
O1 Mn2 Cl1 Mn1 -2.86(8)
N21 Mn2 Cl1 Mn1 -98.81(8)
N22 Mn2 Cl1 Mn1 161.0(4)
N24 Mn2 Cl1 Mn1 112.11(8)
N23 Mn2 Cl1 Mn1 -171.27(8)
N21 Mn2 O1 C2 88.6(4)
N22 Mn2 O1 C2 -177.8(4)
N24 Mn2 O1 C2 -92.0(4)
N23 Mn2 O1 C2 144.2(4)
Cl1 Mn2 O1 C2 -1.3(4)
Mn2 O1 C2 O3 4.4(6)
Mn2 O1 C2 C4 -173.4(3)
O1 C2 O3 Mn1 -1.5(7)
C4 C2 O3 Mn1 176.2(4)
N12 Mn1 O3 C2 176.3(5)
N11 Mn1 O3 C2 -93.3(5)
N14 Mn1 O3 C2 89.5(5)
N13 Mn1 O3 C2 -143.1(4)
Cl1 Mn1 O3 C2 -2.9(5)
C10 C5 C6 C7 1.3(5)
C26 C5 C6 C7 -176.7(3)
C5 C6 C7 C8 0.4(5)
C5 C6 C7 C25 175.8(3)
C6 C7 C8 C9 -2.8(6)
C25 C7 C8 C9 -178.1(4)
C7 C8 C9 C10 3.5(7)
C8 C9 C10 C5 -1.7(7)
C6 C5 C10 C9 -0.6(6)
C26 C5 C10 C9 177.3(4)
O3 Mn1 N11 C11 -7.3(3)
N12 Mn1 N11 C11 82.6(3)
N14 Mn1 N11 C11 168.1(3)
N13 Mn1 N11 C11 157.0(3)
Cl1 Mn1 N11 C11 -105.7(3)
O3 Mn1 N11 C15 174.7(2)
N12 Mn1 N11 C15 -95.3(2)
N14 Mn1 N11 C15 -9.9(3)
N13 Mn1 N11 C15 -20.9(2)
Cl1 Mn1 N11 C15 76.4(2)
O3 Mn1 N12 C22 -20.9(3)
N11 Mn1 N12 C22 -116.7(3)
N14 Mn1 N12 C22 95.7(3)
N13 Mn1 N12 C22 172.1(3)
Cl1 Mn1 N12 C22 153.8(5)
O3 Mn1 N12 C18 161.9(3)
N11 Mn1 N12 C18 66.2(3)
N14 Mn1 N12 C18 -81.4(3)
N13 Mn1 N12 C18 -5.0(3)
Cl1 Mn1 N12 C18 -23.3(7)
O3 Mn1 N13 C17 -29.0(4)
N12 Mn1 N13 C17 13.3(2)
N11 Mn1 N13 C17 -82.1(2)
N14 Mn1 N13 C17 104.0(2)
Cl1 Mn1 N13 C17 -169.3(2)
O3 Mn1 N13 C23 -151.8(3)
N12 Mn1 N13 C23 -109.5(2)
N11 Mn1 N13 C23 155.1(2)
N14 Mn1 N13 C23 -18.8(2)
Cl1 Mn1 N13 C23 67.9(2)
O3 Mn1 N13 C16 91.2(3)
N12 Mn1 N13 C16 133.5(2)
N11 Mn1 N13 C16 38.1(2)
N14 Mn1 N13 C16 -135.8(2)
Cl1 Mn1 N13 C16 -49.1(2)
O3 Mn1 N14 C25 21.2(3)
N12 Mn1 N14 C25 -67.2(3)
N11 Mn1 N14 C25 -153.6(2)
N13 Mn1 N14 C25 -142.8(3)
Cl1 Mn1 N14 C25 119.8(3)
O3 Mn1 N14 C24 150.7(2)
N12 Mn1 N14 C24 62.2(2)
N11 Mn1 N14 C24 -24.2(3)
N13 Mn1 N14 C24 -13.4(2)
Cl1 Mn1 N14 C24 -110.8(2)
C15 N11 C11 C12 -0.7(6)
Mn1 N11 C11 C12 -178.6(3)
N11 C11 C12 C13 -1.1(6)
C11 C12 C13 C14 1.9(6)
C12 C13 C14 C15 -0.9(6)
C11 N11 C15 C14 1.7(5)
Mn1 N11 C15 C14 179.8(3)
C11 N11 C15 C16 -179.0(3)
Mn1 N11 C15 C16 -0.9(4)
C13 C14 C15 N11 -0.9(5)
C13 C14 C15 C16 179.8(4)
C17 N13 C16 C15 68.9(4)
C23 N13 C16 C15 -165.9(3)
Mn1 N13 C16 C15 -50.1(3)
N11 C15 C16 N13 35.9(4)
C14 C15 C16 N13 -144.8(3)
C23 N13 C17 C18 99.8(4)
C16 N13 C17 C18 -136.6(3)
Mn1 N13 C17 C18 -20.2(4)
C22 N12 C18 C19 0.2(6)
Mn1 N12 C18 C19 177.5(3)
C22 N12 C18 C17 178.1(3)
Mn1 N12 C18 C17 -4.7(4)
N13 C17 C18 N12 17.6(5)
N13 C17 C18 C19 -164.6(4)
N12 C18 C19 C20 -0.6(8)
C17 C18 C19 C20 -178.4(5)
C18 C19 C20 C21 2.3(9)
C19 C20 C21 C22 -3.5(9)
C18 N12 C22 C21 -1.6(6)
Mn1 N12 C22 C21 -178.7(4)
C20 C21 C22 N12 3.3(8)
C17 N13 C23 C24 -73.9(4)
C16 N13 C23 C24 161.5(3)
Mn1 N13 C23 C24 47.3(3)
C25 N14 C24 C23 176.1(3)
Mn1 N14 C24 C23 43.6(3)
N13 C23 C24 N14 -62.6(4)
C24 N14 C25 C7 177.8(3)
Mn1 N14 C25 C7 -54.4(4)
C8 C7 C25 N14 124.7(4)
C6 C7 C25 N14 -50.5(5)
O1 Mn2 N21 C40 -3.0(3)
N22 Mn2 N21 C40 -92.8(3)
N24 Mn2 N21 C40 177.9(3)
N23 Mn2 N21 C40 -165.2(3)
Cl1 Mn2 N21 C40 99.7(3)
O1 Mn2 N21 C36 -177.8(2)
N22 Mn2 N21 C36 92.4(3)
N24 Mn2 N21 C36 3.1(4)
N23 Mn2 N21 C36 20.0(2)
Cl1 Mn2 N21 C36 -75.1(2)
O1 Mn2 N22 C34 22.8(3)
N21 Mn2 N22 C34 118.9(3)
N24 Mn2 N22 C34 -92.7(3)
N23 Mn2 N22 C34 -170.3(3)
Cl1 Mn2 N22 C34 -141.5(4)
O1 Mn2 N22 C30 -164.0(3)
N21 Mn2 N22 C30 -67.9(3)
N24 Mn2 N22 C30 80.5(3)
N23 Mn2 N22 C30 2.9(3)
Cl1 Mn2 N22 C30 31.7(6)
O1 Mn2 N23 C35 -93.2(4)
N21 Mn2 N23 C35 -33.9(2)
N22 Mn2 N23 C35 -133.0(2)
N24 Mn2 N23 C35 137.2(2)
Cl1 Mn2 N23 C35 53.1(2)
O1 Mn2 N23 C29 25.8(4)
N21 Mn2 N23 C29 85.0(2)
N22 Mn2 N23 C29 -14.0(2)
N24 Mn2 N23 C29 -103.9(3)
Cl1 Mn2 N23 C29 172.1(2)
O1 Mn2 N23 C28 148.3(3)
N21 Mn2 N23 C28 -152.4(3)
N22 Mn2 N23 C28 108.6(3)
N24 Mn2 N23 C28 18.7(2)
Cl1 Mn2 N23 C28 -65.4(2)
O1 Mn2 N24 C26 -19.8(3)
N21 Mn2 N24 C26 159.2(2)
N22 Mn2 N24 C26 67.9(3)
N23 Mn2 N24 C26 142.7(3)
Cl1 Mn2 N24 C26 -121.6(3)
O1 Mn2 N24 C27 -151.3(2)
N21 Mn2 N24 C27 27.7(4)
N22 Mn2 N24 C27 -63.6(2)
N23 Mn2 N24 C27 11.2(2)
Cl1 Mn2 N24 C27 106.9(2)
C27 N24 C26 C5 -173.1(3)
Mn2 N24 C26 C5 57.1(4)
C10 C5 C26 N24 -125.8(4)
C6 C5 C26 N24 52.1(5)
C26 N24 C27 C28 -174.1(3)
Mn2 N24 C27 C28 -39.9(4)
C35 N23 C28 C27 -160.3(3)
C29 N23 C28 C27 74.3(4)
Mn2 N23 C28 C27 -46.4(3)
N24 C27 C28 N23 60.4(4)
C35 N23 C29 C30 139.1(3)
C28 N23 C29 C30 -94.7(4)
Mn2 N23 C29 C30 23.4(4)
C34 N22 C30 C31 0.3(6)
Mn2 N22 C30 C31 -173.3(3)
C34 N22 C30 C29 -177.2(4)
Mn2 N22 C30 C29 9.2(4)
N23 C29 C30 N22 -22.8(5)
N23 C29 C30 C31 159.8(4)
N22 C30 C31 C32 -0.4(6)
C29 C30 C31 C32 176.9(4)
C30 C31 C32 C33 0.0(7)
C31 C32 C33 C34 0.6(8)
C30 N22 C34 C33 0.4(7)
Mn2 N22 C34 C33 173.6(4)
C32 C33 C34 N22 -0.8(8)
C29 N23 C35 C36 -74.0(4)
C28 N23 C35 C36 159.1(3)
Mn2 N23 C35 C36 44.8(3)
C40 N21 C36 C37 0.1(5)
Mn2 N21 C36 C37 175.3(3)
C40 N21 C36 C35 -176.7(3)
Mn2 N21 C36 C35 -1.4(4)
N23 C35 C36 N21 -31.4(4)
N23 C35 C36 C37 151.8(3)
N21 C36 C37 C38 -1.8(6)
C35 C36 C37 C38 174.8(4)
C36 C37 C38 C39 1.3(6)
C37 C38 C39 C40 0.6(6)
C36 N21 C40 C39 2.1(6)
Mn2 N21 C40 C39 -172.7(3)
C38 C39 C40 N21 -2.5(7)
